data_1577229
loop_
_publ_author_name
'Chen, Liangliang'
'Shangguan, Zhichun'
'Shi, Tianyu'
'Qin, Liyuan'
'Zeng, Yiyun'
'Zhu, Qingqiu'
'Chen, Jin'
'Liang, Junhong'
'Miao, Wentao'
'He, Yurong'
'Qiu, Xiaosong'
'Wang, Xunchang'
'Zhang, Deqing'
'Yang, Renqiang'

_publ_section_title
;
 Sterically controlled 5-exo-dig cyclization enables synthesis of
 non-benzenoid polycyclic aromatic hydrocarbons with intriguing
 (anti)aromaticity and diradical properties
;
_journal_name_full 'Chemical Science'
_journal_paper_doi 10.1039/D6SC00121A
_journal_year 2026
_chemical_formula_moiety '4(C H Cl3), C68 H62 O2'
_chemical_formula_sum 'C72 H66 Cl12 O2'
_chemical_formula_weight 1388.64
_space_group_crystal_system monoclinic
_space_group_IT_number 14
_space_group_name_Hall '-P 2yn'
_space_group_name_H-M_alt 'P 1 21/n 1'
_atom_sites_solution_hydrogens geom
_atom_sites_solution_primary iterative
_audit_creation_date 2025-08-07
_audit_creation_method
;
Olex2 1.5
(compiled 2025.03.04 svn.red2d20d0 for OlexSys, GUI svn.r7188)
;
_audit_update_record
;
2025-08-07 deposited with the CCDC.	2026-05-04 downloaded from the CCDC.
;
_cell_angle_alpha 90
_cell_angle_beta 113.360(3)
_cell_angle_gamma 90
_cell_formula_units_Z 2
_cell_length_a 15.5670(4)
_cell_length_b 13.0056(2)
_cell_length_c 18.0182(4)
_cell_measurement_reflns_used 10169
_cell_measurement_temperature 100.00(10)
_cell_measurement_theta_max 75.7640
_cell_measurement_theta_min 4.3050
_cell_volume 3348.92(15)
_computing_cell_refinement 'CrysAlisPro 1.171.42.96a (Rigaku OD, 2023)'
_computing_data_collection 'CrysAlisPro 1.171.42.96a (Rigaku OD, 2023)'
_computing_data_reduction 'CrysAlisPro 1.171.42.96a (Rigaku OD, 2023)'
_computing_molecular_graphics 'Olex2 1.5 (Dolomanov et al., 2009)'
_computing_publication_material 'Olex2 1.5 (Dolomanov et al., 2009)'
_computing_structure_refinement 'SHELXL 2018/3 (Sheldrick, 2015)'
_computing_structure_solution 'olex2.solve 1.5 (Bourhis et al., 2015)'
_diffrn_ambient_environment N~2~
_diffrn_ambient_temperature 100.00(10)
_diffrn_detector 'Hybrid Pixel Array Detector'
_diffrn_detector_area_resol_mean 10.0000
_diffrn_detector_type HyPix
_diffrn_measured_fraction_theta_full 1.000
_diffrn_measured_fraction_theta_max 0.965
_diffrn_measurement_details
;
List of Runs (angles in degrees, time in seconds):

  # Type    Start    End  Width  t~exp~   \w     \q     \k     \f   Frames
#--------------------------------------------------------------------------
  1  \w    -23.00  10.00   0.50    1.00    --  -46.45  24.00 141.00   66
  2  \w   -118.00 -48.00   0.50    1.00    --  -46.45 -24.00 -22.00  140
  3  \w    -22.00   3.00   0.50    1.00    --   46.45 -24.00 -22.00   50
  4  \w     32.00 122.00   0.50    1.00    --   46.45  24.00 141.00  180
  5  \w   -137.00 -90.00   0.50    4.00    -- -104.50 -24.00 -22.00   94
  6  \w     95.00 163.00   0.50    4.00    --  108.85  24.00 141.00  136
  7  \w    -39.00  27.00   0.50    1.00    --  -46.45  38.00 -90.00  132
  8  \w     49.00  83.00   0.50    1.00    --   46.45-125.00-180.00   68
  9  \w    -60.00 -34.00   0.50    4.00    -- -104.50  61.00  60.00   52
 10  \w    -67.00 -34.00   0.50    4.00    -- -104.50 125.00-120.00   66
 11  \w    -93.00 -46.00   0.50    4.00    -- -104.50 125.00  60.00   94
 12  \w   -103.00 -70.00   0.50    4.00    -- -104.50 125.00-120.00   66
 13  \w   -101.00 -56.00   0.50    4.00    -- -104.50  77.00 -90.00   90
 14  \w     94.00 170.00   0.50    4.00    --  108.85  15.00-150.00  152
 15  \w     39.00  75.00   0.50    4.00    --  108.85 -61.00-150.00   72
 16  \w     37.00  75.00   0.50    4.00    --  108.85 -61.00 150.00   76
 17  \w    136.00 178.00   0.50    4.00    --  108.85  30.00  60.00   84
 18  \w     96.00 127.00   0.50    4.00    --  108.85  30.00  60.00   62
 19  \w     39.00  70.00   0.50    4.00    --  108.85 -61.00 120.00   62
 20  \w     52.00 106.00   0.50    4.00    --  108.85 -94.00-180.00  108
 21  \w     73.00  99.00   0.50    4.00    --  108.85 -94.00-120.00   52
 22  \w     36.00  61.00   0.50    4.00    --  108.85 -61.00  60.00   50
 23  \w     45.00  75.00   0.50    4.00    --  108.85 -61.00  30.00   60
 24  \w     37.00 109.00   0.50    4.00    --  108.85 -77.00  90.00  144
 25  \w     44.00  75.00   0.50    4.00    --  108.85 -61.00-180.00   62
;
_diffrn_measurement_device 'four-circle diffractometer'
_diffrn_measurement_device_type 'XtaLAB Synergy R, HyPix'
_diffrn_measurement_method '\w scans'
_diffrn_orient_matrix_type 'CrysAlisPro convention (1999,Acta A55,543-557)'
_diffrn_orient_matrix_UB_11 0.0274119000
_diffrn_orient_matrix_UB_12 -0.0192605000
_diffrn_orient_matrix_UB_13 0.0908431000
_diffrn_orient_matrix_UB_21 0.0987461000
_diffrn_orient_matrix_UB_22 -0.0327340000
_diffrn_orient_matrix_UB_23 0.0089069000
_diffrn_orient_matrix_UB_31 0.0335175000
_diffrn_orient_matrix_UB_32 0.1122372000
_diffrn_orient_matrix_UB_33 0.0183593000
_diffrn_radiation_monochromator mirror
_diffrn_radiation_probe x-ray
_diffrn_radiation_type 'Cu K\a'
_diffrn_radiation_wavelength 1.54184
_diffrn_reflns_av_R_equivalents 0.0440
_diffrn_reflns_av_unetI/netI 0.0413
_diffrn_reflns_Laue_measured_fraction_full 1.000
_diffrn_reflns_Laue_measured_fraction_max 0.965
_diffrn_reflns_limit_h_max 19
_diffrn_reflns_limit_h_min -19
_diffrn_reflns_limit_k_max 16
_diffrn_reflns_limit_k_min -9
_diffrn_reflns_limit_l_max 22
_diffrn_reflns_limit_l_min -22
_diffrn_reflns_number 23526
_diffrn_reflns_point_group_measured_fraction_full 1.000
_diffrn_reflns_point_group_measured_fraction_max 0.965
_diffrn_reflns_theta_full 67.684
_diffrn_reflns_theta_max 77.987
_diffrn_reflns_theta_min 3.186
_diffrn_source 'Rotating-anode X-ray tube'
_diffrn_source_type 'PhotonJet R (Cu) X-ray Source'
_exptl_absorpt_coefficient_mu 4.897
_exptl_absorpt_correction_T_max 1.00000
_exptl_absorpt_correction_T_min 0.47718
_exptl_absorpt_correction_type multi-scan
_exptl_absorpt_process_details
;
CrysAlisPro 1.171.42.96a (Rigaku Oxford Diffraction, 2023)
Empirical absorption correction using spherical harmonics,
implemented in SCALE3 ABSPACK scaling algorithm.
;
_exptl_crystal_colour 'metallic dark black'
_exptl_crystal_density_diffrn 1.377
_exptl_crystal_description plate
_exptl_crystal_F_000 1436
_exptl_crystal_size_max 0.2
_exptl_crystal_size_mid 0.12
_exptl_crystal_size_min 0.08
_refine_diff_density_max 1.364
_refine_diff_density_min -0.855
_refine_diff_density_rms 0.078
_refine_ls_extinction_method none
_refine_ls_goodness_of_fit_ref 1.063
_refine_ls_hydrogen_treatment constr
_refine_ls_matrix_type full
_refine_ls_number_parameters 395
_refine_ls_number_reflns 6916
_refine_ls_number_restraints 0
_refine_ls_restrained_S_all 1.063
_refine_ls_R_factor_all 0.0708
_refine_ls_R_factor_gt 0.0592
_refine_ls_shift/su_max 0.001
_refine_ls_shift/su_mean 0.000
_refine_ls_structure_factor_coef Fsqd
_refine_ls_weighting_details 'w=1/[\s^2^(Fo^2^)+(0.0844P)^2^+4.0357P] where P=(Fo^2^+2Fc^2^)/3'
_refine_ls_weighting_scheme calc
_refine_ls_wR_factor_gt 0.1579
_refine_ls_wR_factor_ref 0.1652
_reflns_Friedel_coverage 0.000
_reflns_number_gt 5696
_reflns_number_total 6916
_reflns_threshold_expression 'I > 2\s(I)'
_cod_data_source_file d6sc00121a2.cif
_cod_data_source_block tx15905_auto
_cod_original_cell_volume 3348.92(14)
_cod_database_code 1577229
_shelx_shelxl_version_number 2018/3
_chemical_oxdiff_usercomment 'C H O Cl'
_shelx_space_group_comment
;
The symmetry employed for this shelxl refinement is uniquely defined
by the following loop, which should always be used as a source of
symmetry information in preference to the above space-group names.
They are only intended as comments.
;
_reflns_odcompleteness_completeness 99.97
_reflns_odcompleteness_iscentric 1
_reflns_odcompleteness_theta 68.13
_olex2_refinement_description
;
1. Fixed Uiso
 At 1.2 times of:
  All C(H) groups
 At 1.5 times of:
  All C(H,H,H) groups
2.a Ternary CH refined with riding coordinates:
 C016(H016), C017(H017)
2.b Aromatic/amide H refined with riding coordinates:
 C008(H008), C00I(H00I), C00L(H00L), C00M(H00M), C00Q(H00Q), C00T(H00T),
 C00U(H00U), C00V(H00V), C00X(H00X), C00Y(H00Y)
2.c Idealised Me refined as rotating group:
 C00Z(H00A,H00B,H00C), C010(H01A,H01B,H01C), C011(H01D,H01E,H01F), C012(H01G,
 H01H,H01I), C013(H01J,H01K,H01L), C014(H01M,H01N,H01O), C015(H01P,H01Q,H01R)
;
_olex2_submission_special_instructions 'No special instructions were received'
_oxdiff_exptl_absorpt_empirical_details
;
Empirical correction (ABSPACK) includes:
- Absorption correction using spherical harmonics
- Frame scaling
;
_oxdiff_exptl_absorpt_empirical_full_max 2.133
_oxdiff_exptl_absorpt_empirical_full_min 0.432

loop_
_space_group_symop_operation_xyz
'x, y, z'
'-x+1/2, y+1/2, -z+1/2'
'-x, -y, -z'
'x-1/2, -y-1/2, z-1/2'

loop_
_atom_site_label
_atom_site_type_symbol
_atom_site_fract_x
_atom_site_fract_y
_atom_site_fract_z
_atom_site_U_iso_or_equiv
_atom_site_adp_type
_atom_site_occupancy
_atom_site_site_symmetry_order
_atom_site_calc_flag
_atom_site_refinement_flags_posn
_atom_site_refinement_flags_adp
_atom_site_refinement_flags_occupancy
_atom_site_disorder_assembly
_atom_site_disorder_group
Cl01 Cl 0.08254(6) 0.16625(6) 0.76251(6) 0.0439(2) Uani 1 1 d . . . . .
Cl02 Cl 0.06768(7) 0.21778(7) 0.91286(5) 0.0467(2) Uani 1 1 d . . . . .
Cl03 Cl 0.02037(7) 0.36820(7) 0.78518(5) 0.0516(2) Uani 1 1 d . . . . .
Cl04 Cl -0.30040(7) 0.68918(8) 0.71995(6) 0.0541(3) Uani 1 1 d . . . . .
Cl05 Cl -0.17070(7) 0.52166(9) 0.74289(5) 0.0541(3) Uani 1 1 d . . . . .
Cl06 Cl -0.10046(10) 0.72034(11) 0.80584(9) 0.0955(6) Uani 1 1 d . . . . .
O007 O 0.14394(12) 0.43553(15) 0.44155(11) 0.0247(4) Uani 1 1 d . . . . .
C008 C 0.63130(17) 0.5158(2) 0.53279(15) 0.0203(5) Uani 1 1 d . . . . .
H008 H 0.687192 0.508807 0.580027 0.024 Uiso 1 1 calc R U . . .
C009 C 0.18741(17) 0.4144(2) 0.52250(15) 0.0210(5) Uani 1 1 d . . . . .
C00A C 0.36685(18) 0.3593(2) 0.76900(16) 0.0226(5) Uani 1 1 d . . . . .
C00B C 0.63565(17) 0.5459(2) 0.46273(15) 0.0210(5) Uani 1 1 d . . . . .
C00C C 0.54227(17) 0.4943(2) 0.53619(15) 0.0200(5) Uani 1 1 d . . . . .
C00D C 0.42371(18) 0.4137(2) 0.67501(16) 0.0223(5) Uani 1 1 d . . . . .
C00E C 0.44935(18) 0.3875(2) 0.75961(15) 0.0221(5) Uani 1 1 d . . . . .
C00F C 0.35886(17) 0.3258(2) 0.84473(15) 0.0215(5) Uani 1 1 d . . . . .
C00G C 0.28442(18) 0.4255(2) 0.55747(16) 0.0218(5) Uani 1 1 d . . . . .
C00H C 0.37162(18) 0.3956(2) 0.90788(16) 0.0237(5) Uani 1 1 d . . . . .
C00I C 0.18887(18) 0.3564(2) 0.65453(16) 0.0229(5) Uani 1 1 d . . . . .
H00I H 0.155184 0.332966 0.685184 0.028 Uiso 1 1 calc R U . . .
C00J C 0.32501(18) 0.4023(2) 0.63812(16) 0.0234(5) Uani 1 1 d . . . . .
C00K C 0.45039(18) 0.4445(2) 0.61197(16) 0.0220(5) Uani 1 1 d . . . . .
C00L C 0.53763(18) 0.4646(2) 0.60833(15) 0.0217(5) Uani 1 1 d . . . . .
H00L H 0.593516 0.457703 0.655593 0.026 Uiso 1 1 calc R U . . .
C00M C 0.69669(19) 0.4780(2) 0.87523(15) 0.0230(5) Uani 1 1 d . . . . .
H00M H 0.736005 0.531180 0.870468 0.028 Uiso 1 1 calc R U . . .
C00N C 0.33615(17) 0.2225(2) 0.85219(16) 0.0225(5) Uani 1 1 d . . . . .
C00O C 0.73201(18) 0.4093(2) 0.93987(16) 0.0225(5) Uani 1 1 d . . . . .
C00P C 0.54471(18) 0.3939(2) 0.82227(15) 0.0218(5) Uani 1 1 d . . . . .
C00Q C 0.14193(18) 0.3793(2) 0.57140(16) 0.0226(5) Uani 1 1 d . . . . .
H00Q H 0.075957 0.370613 0.547186 0.027 Uiso 1 1 calc R U . . .
C00R C 0.83295(19) 0.4141(2) 1.00222(16) 0.0263(6) Uani 1 1 d . . . . .
C00S C 0.28560(18) 0.3688(2) 0.69047(16) 0.0221(5) Uani 1 1 d . . . . .
C00T C 0.60591(19) 0.4706(2) 0.81789(16) 0.0231(5) Uani 1 1 d . . . . .
H00T H 0.584558 0.518560 0.774593 0.028 Uiso 1 1 calc R U . . .
C00U C 0.67106(19) 0.3332(2) 0.94401(17) 0.0264(6) Uani 1 1 d . . . . .
H00U H 0.692731 0.285114 0.987219 0.032 Uiso 1 1 calc R U . . .
C00V C 0.32766(19) 0.1905(2) 0.92310(17) 0.0254(6) Uani 1 1 d . . . . .
H00V H 0.313059 0.120673 0.928327 0.030 Uiso 1 1 calc R U . . .
C00W C 0.34009(19) 0.2585(2) 0.98610(16) 0.0271(6) Uani 1 1 d . . . . .
C00X C 0.57991(19) 0.3253(2) 0.88723(17) 0.0266(6) Uani 1 1 d . . . . .
H00X H 0.540644 0.272314 0.892475 0.032 Uiso 1 1 calc R U . . .
C00Y C 0.3618(2) 0.3608(2) 0.97709(17) 0.0263(6) Uani 1 1 d . . . . .
H00Y H 0.370045 0.408110 1.019579 0.032 Uiso 1 1 calc R U . . .
C00Z C 0.3954(2) 0.5068(2) 0.90108(18) 0.0297(6) Uani 1 1 d . . . . .
H00A H 0.459320 0.511507 0.903556 0.045 Uiso 1 1 calc R U . . .
H00B H 0.390826 0.546138 0.945762 0.045 Uiso 1 1 calc R U . . .
H00C H 0.351522 0.534934 0.849524 0.045 Uiso 1 1 calc R U . . .
C010 C 0.3235(2) 0.1460(2) 0.78572(17) 0.0279(6) Uani 1 1 d . . . . .
H01A H 0.268730 0.165170 0.737270 0.042 Uiso 1 1 calc R U . . .
H01B H 0.314152 0.077220 0.803432 0.042 Uiso 1 1 calc R U . . .
H01C H 0.379316 0.145981 0.773277 0.042 Uiso 1 1 calc R U . . .
C011 C 0.04627(19) 0.4582(3) 0.41116(18) 0.0317(6) Uani 1 1 d . . . . .
H01D H 0.024430 0.479029 0.354363 0.048 Uiso 1 1 calc R U . . .
H01E H 0.035427 0.514228 0.442789 0.048 Uiso 1 1 calc R U . . .
H01F H 0.011910 0.396918 0.415475 0.048 Uiso 1 1 calc R U . . .
C012 C 0.8774(2) 0.5187(3) 1.00096(19) 0.0351(7) Uani 1 1 d . . . . .
H01G H 0.881769 0.528448 0.948620 0.053 Uiso 1 1 calc R U . . .
H01H H 0.940242 0.521305 1.044223 0.053 Uiso 1 1 calc R U . . .
H01I H 0.838770 0.573350 1.009224 0.053 Uiso 1 1 calc R U . . .
C013 C 0.3299(3) 0.2231(3) 1.06223(19) 0.0386(7) Uani 1 1 d . . . . .
H01J H 0.278943 0.261079 1.068605 0.058 Uiso 1 1 calc R U . . .
H01K H 0.388486 0.235862 1.109066 0.058 Uiso 1 1 calc R U . . .
H01L H 0.315852 0.149332 1.058322 0.058 Uiso 1 1 calc R U . . .
C014 C 0.8367(2) 0.3976(3) 1.08806(18) 0.0396(8) Uani 1 1 d . . . . .
H01M H 0.797738 0.449253 1.099398 0.059 Uiso 1 1 calc R U . . .
H01N H 0.901514 0.404207 1.127429 0.059 Uiso 1 1 calc R U . . .
H01O H 0.813346 0.328693 1.091990 0.059 Uiso 1 1 calc R U . . .
C015 C 0.8901(2) 0.3307(3) 0.9833(2) 0.0387(7) Uani 1 1 d . . . . .
H01P H 0.863397 0.263152 0.985511 0.058 Uiso 1 1 calc R U . . .
H01Q H 0.954974 0.333447 1.023082 0.058 Uiso 1 1 calc R U . . .
H01R H 0.888779 0.341956 0.929031 0.058 Uiso 1 1 calc R U . . .
C016 C 0.0943(2) 0.2647(3) 0.8330(2) 0.0355(7) Uani 1 1 d . . . . .
H016 H 0.160598 0.289410 0.855444 0.043 Uiso 1 1 calc R U . . .
C017 C -0.1878(3) 0.6559(3) 0.7277(2) 0.0518(10) Uani 1 1 d . . . . .
H017 H -0.182567 0.674199 0.675707 0.062 Uiso 1 1 calc R U . . .

loop_
_atom_site_aniso_label
_atom_site_aniso_U_11
_atom_site_aniso_U_22
_atom_site_aniso_U_33
_atom_site_aniso_U_23
_atom_site_aniso_U_13
_atom_site_aniso_U_12
Cl01 0.0483(5) 0.0407(4) 0.0516(5) -0.0097(4) 0.0292(4) -0.0072(3)
Cl02 0.0615(6) 0.0412(4) 0.0459(5) 0.0026(4) 0.0302(4) -0.0036(4)
Cl03 0.0607(6) 0.0446(5) 0.0403(4) 0.0043(4) 0.0104(4) 0.0154(4)
Cl04 0.0493(5) 0.0598(6) 0.0536(5) 0.0134(4) 0.0208(4) 0.0086(4)
Cl05 0.0512(5) 0.0729(6) 0.0392(4) 0.0074(4) 0.0191(4) 0.0145(5)
Cl06 0.0795(9) 0.0858(9) 0.0735(8) 0.0199(7) -0.0202(7) -0.0417(7)
O007 0.0147(8) 0.0370(10) 0.0213(9) 0.0042(8) 0.0060(7) 0.0003(7)
C008 0.0148(11) 0.0271(13) 0.0175(11) -0.0015(10) 0.0049(9) -0.0017(9)
C009 0.0163(11) 0.0266(13) 0.0205(12) 0.0002(10) 0.0077(10) 0.0008(10)
C00A 0.0193(12) 0.0293(13) 0.0208(12) 0.0008(10) 0.0098(10) -0.0001(10)
C00B 0.0152(11) 0.0279(13) 0.0208(12) -0.0008(10) 0.0081(10) -0.0016(10)
C00C 0.0147(11) 0.0263(13) 0.0187(12) -0.0014(10) 0.0064(10) -0.0033(9)
C00D 0.0181(12) 0.0284(13) 0.0210(12) -0.0011(10) 0.0085(10) -0.0024(10)
C00E 0.0193(12) 0.0289(13) 0.0190(12) 0.0013(10) 0.0086(10) -0.0011(10)
C00F 0.0154(11) 0.0300(13) 0.0195(12) 0.0023(10) 0.0073(10) 0.0009(10)
C00G 0.0170(12) 0.0299(13) 0.0207(12) -0.0002(10) 0.0098(10) -0.0004(10)
C00H 0.0190(12) 0.0304(14) 0.0230(12) 0.0012(11) 0.0095(10) 0.0012(10)
C00I 0.0194(12) 0.0290(13) 0.0250(13) 0.0014(11) 0.0137(11) -0.0005(10)
C00J 0.0174(12) 0.0334(14) 0.0215(12) 0.0002(11) 0.0099(10) -0.0017(10)
C00K 0.0168(12) 0.0292(13) 0.0203(12) -0.0013(10) 0.0076(10) -0.0014(10)
C00L 0.0159(11) 0.0286(13) 0.0196(12) 0.0002(10) 0.0060(10) -0.0011(10)
C00M 0.0221(12) 0.0285(13) 0.0201(12) -0.0001(10) 0.0101(10) -0.0053(10)
C00N 0.0156(11) 0.0287(13) 0.0223(12) 0.0011(10) 0.0066(10) 0.0009(10)
C00O 0.0195(12) 0.0288(13) 0.0213(12) -0.0018(10) 0.0103(10) -0.0026(10)
C00P 0.0186(12) 0.0300(13) 0.0193(11) 0.0006(10) 0.0100(10) -0.0021(10)
C00Q 0.0159(11) 0.0275(13) 0.0263(13) -0.0006(11) 0.0103(10) -0.0003(10)
C00R 0.0194(12) 0.0368(15) 0.0221(13) 0.0004(11) 0.0075(10) -0.0037(11)
C00S 0.0191(12) 0.0276(13) 0.0214(12) 0.0002(10) 0.0101(10) -0.0006(10)
C00T 0.0237(13) 0.0289(13) 0.0192(12) 0.0015(10) 0.0111(10) -0.0018(10)
C00U 0.0219(13) 0.0325(14) 0.0233(13) 0.0074(11) 0.0074(11) -0.0009(11)
C00V 0.0215(12) 0.0294(14) 0.0251(13) 0.0046(11) 0.0092(11) 0.0001(10)
C00W 0.0231(13) 0.0372(15) 0.0223(13) 0.0052(11) 0.0103(11) 0.0014(11)
C00X 0.0199(12) 0.0330(14) 0.0262(13) 0.0075(11) 0.0082(11) -0.0020(11)
C00Y 0.0260(13) 0.0323(14) 0.0230(13) -0.0011(11) 0.0123(11) 0.0021(11)
C00Z 0.0349(15) 0.0286(14) 0.0297(14) -0.0007(12) 0.0170(12) -0.0007(12)
C010 0.0269(13) 0.0292(14) 0.0266(13) 0.0003(11) 0.0094(11) -0.0006(11)
C011 0.0165(12) 0.0437(17) 0.0315(14) 0.0083(13) 0.0060(11) 0.0028(12)
C012 0.0240(14) 0.0449(18) 0.0307(15) -0.0016(13) 0.0049(12) -0.0102(13)
C013 0.0435(18) 0.0483(19) 0.0289(15) 0.0091(14) 0.0196(14) 0.0021(15)
C014 0.0297(15) 0.063(2) 0.0224(14) 0.0011(14) 0.0067(12) -0.0117(15)
C015 0.0253(14) 0.0483(19) 0.0377(17) -0.0045(15) 0.0074(13) 0.0063(13)
C016 0.0303(15) 0.0386(17) 0.0365(16) 0.0007(13) 0.0120(13) -0.0009(13)
C017 0.0353(18) 0.076(3) 0.0374(18) 0.0210(18) 0.0069(15) -0.0083(18)

loop_
_atom_type_symbol
_atom_type_description
_atom_type_scat_dispersion_real
_atom_type_scat_dispersion_imag
_atom_type_scat_source
C C 0.0181 0.0091 'International Tables Vol C Tables 4.2.6.8 and 6.1.1.4'
H H 0.0000 0.0000 'International Tables Vol C Tables 4.2.6.8 and 6.1.1.4'
Cl Cl 0.3639 0.7018 'International Tables Vol C Tables 4.2.6.8 and 6.1.1.4'
O O 0.0492 0.0322 'International Tables Vol C Tables 4.2.6.8 and 6.1.1.4'

loop_
_geom_angle_atom_site_label_1
_geom_angle_atom_site_label_2
_geom_angle_atom_site_label_3
_geom_angle
_geom_angle_site_symmetry_1
_geom_angle_site_symmetry_3
_geom_angle_publ_flag
C009 O007 C011 116.8(2) . . ?
C00B C008 H008 119.9 . . ?
C00B C008 C00C 120.2(2) . . ?
C00C C008 H008 119.9 . . ?
O007 C009 C00G 116.7(2) . . ?
O007 C009 C00Q 124.9(2) . . ?
C00G C009 C00Q 118.3(2) . . ?
C00E C00A C00F 126.8(2) . . ?
C00E C00A C00S 109.7(2) . . ?
C00S C00A C00F 123.4(2) . . ?
C008 C00B C00G 131.6(2) . 3_666 ?
C008 C00B C00K 120.8(2) . 3_666 ?
C00G C00B C00K 107.6(2) 3_666 3_666 ?
C008 C00C C00C 119.3(3) . 3_666 ?
C00L C00C C008 120.3(2) . . ?
C00L C00C C00C 120.5(3) . 3_666 ?
C00J C00D C00E 105.2(2) . . ?
C00K C00D C00E 149.6(2) . . ?
C00K C00D C00J 105.2(2) . . ?
C00A C00E C00D 107.6(2) . . ?
C00A C00E C00P 127.9(2) . . ?
C00D C00E C00P 124.5(2) . . ?
C00H C00F C00A 121.2(2) . . ?
C00H C00F C00N 119.9(2) . . ?
C00N C00F C00A 118.9(2) . . ?
C009 C00G C00B 141.5(2) . 3_666 ?
C00J C00G C009 114.7(2) . . ?
C00J C00G C00B 103.8(2) . 3_666 ?
C00F C00H C00Z 120.9(2) . . ?
C00Y C00H C00F 119.0(3) . . ?
C00Y C00H C00Z 120.1(3) . . ?
C00Q C00I H00I 120.7 . . ?
C00S C00I H00I 120.7 . . ?
C00S C00I C00Q 118.5(2) . . ?
C00G C00J C00D 115.6(2) . . ?
C00G C00J C00S 130.6(2) . . ?
C00S C00J C00D 113.8(2) . . ?
C00D C00K C00B 107.8(2) . 3_666 ?
C00L C00K C00B 118.9(2) . 3_666 ?
C00L C00K C00D 133.3(2) . . ?
C00C C00L C00K 120.3(2) . . ?
C00C C00L H00L 119.8 . . ?
C00K C00L H00L 119.8 . . ?
C00O C00M H00M 119.1 . . ?
C00T C00M H00M 119.1 . . ?
C00T C00M C00O 121.7(2) . . ?
C00F C00N C010 120.8(2) . . ?
C00V C00N C00F 119.3(2) . . ?
C00V C00N C010 119.9(2) . . ?
C00M C00O C00R 122.5(2) . . ?
C00U C00O C00M 116.6(2) . . ?
C00U C00O C00R 120.9(2) . . ?
C00T C00P C00E 119.9(2) . . ?
C00X C00P C00E 123.3(2) . . ?
C00X C00P C00T 116.8(2) . . ?
C009 C00Q C00I 123.7(2) . . ?
C009 C00Q H00Q 118.2 . . ?
C00I C00Q H00Q 118.2 . . ?
C00O C00R C012 111.4(2) . . ?
C00O C00R C014 110.6(2) . . ?
C012 C00R C014 107.6(2) . . ?
C015 C00R C00O 109.1(2) . . ?
C015 C00R C012 108.7(3) . . ?
C015 C00R C014 109.4(3) . . ?
C00I C00S C00A 142.2(2) . . ?
C00J C00S C00A 103.6(2) . . ?
C00J C00S C00I 114.2(2) . . ?
C00M C00T C00P 121.5(2) . . ?
C00M C00T H00T 119.3 . . ?
C00P C00T H00T 119.3 . . ?
C00O C00U H00U 118.9 . . ?
C00X C00U C00O 122.2(3) . . ?
C00X C00U H00U 118.9 . . ?
C00N C00V H00V 119.2 . . ?
C00W C00V C00N 121.6(3) . . ?
C00W C00V H00V 119.2 . . ?
C00V C00W C00Y 118.2(2) . . ?
C00V C00W C013 121.1(3) . . ?
C00Y C00W C013 120.8(3) . . ?
C00P C00X H00X 119.4 . . ?
C00U C00X C00P 121.1(3) . . ?
C00U C00X H00X 119.4 . . ?
C00H C00Y C00W 122.1(3) . . ?
C00H C00Y H00Y 119.0 . . ?
C00W C00Y H00Y 119.0 . . ?
C00H C00Z H00A 109.5 . . ?
C00H C00Z H00B 109.5 . . ?
C00H C00Z H00C 109.5 . . ?
H00A C00Z H00B 109.5 . . ?
H00A C00Z H00C 109.5 . . ?
H00B C00Z H00C 109.5 . . ?
C00N C010 H01A 109.5 . . ?
C00N C010 H01B 109.5 . . ?
C00N C010 H01C 109.5 . . ?
H01A C010 H01B 109.5 . . ?
H01A C010 H01C 109.5 . . ?
H01B C010 H01C 109.5 . . ?
O007 C011 H01D 109.5 . . ?
O007 C011 H01E 109.5 . . ?
O007 C011 H01F 109.5 . . ?
H01D C011 H01E 109.5 . . ?
H01D C011 H01F 109.5 . . ?
H01E C011 H01F 109.5 . . ?
C00R C012 H01G 109.5 . . ?
C00R C012 H01H 109.5 . . ?
C00R C012 H01I 109.5 . . ?
H01G C012 H01H 109.5 . . ?
H01G C012 H01I 109.5 . . ?
H01H C012 H01I 109.5 . . ?
C00W C013 H01J 109.5 . . ?
C00W C013 H01K 109.5 . . ?
C00W C013 H01L 109.5 . . ?
H01J C013 H01K 109.5 . . ?
H01J C013 H01L 109.5 . . ?
H01K C013 H01L 109.5 . . ?
C00R C014 H01M 109.5 . . ?
C00R C014 H01N 109.5 . . ?
C00R C014 H01O 109.5 . . ?
H01M C014 H01N 109.5 . . ?
H01M C014 H01O 109.5 . . ?
H01N C014 H01O 109.5 . . ?
C00R C015 H01P 109.5 . . ?
C00R C015 H01Q 109.5 . . ?
C00R C015 H01R 109.5 . . ?
H01P C015 H01Q 109.5 . . ?
H01P C015 H01R 109.5 . . ?
H01Q C015 H01R 109.5 . . ?
Cl01 C016 H016 108.8 . . ?
Cl02 C016 Cl01 110.34(18) . . ?
Cl02 C016 Cl03 110.21(18) . . ?
Cl02 C016 H016 108.8 . . ?
Cl03 C016 Cl01 110.00(18) . . ?
Cl03 C016 H016 108.8 . . ?
Cl04 C017 Cl05 109.8(2) . . ?
Cl04 C017 H017 108.4 . . ?
Cl05 C017 H017 108.4 . . ?
Cl06 C017 Cl04 112.4(3) . . ?
Cl06 C017 Cl05 109.2(2) . . ?
Cl06 C017 H017 108.4 . . ?

loop_
_geom_bond_atom_site_label_1
_geom_bond_atom_site_label_2
_geom_bond_distance
_geom_bond_site_symmetry_2
_geom_bond_publ_flag
Cl01 C016 1.761(3) . ?
Cl02 C016 1.757(3) . ?
Cl03 C016 1.759(3) . ?
Cl04 C017 1.757(4) . ?
Cl05 C017 1.771(5) . ?
Cl06 C017 1.737(4) . ?
O007 C009 1.370(3) . ?
O007 C011 1.428(3) . ?
C008 H008 0.9500 . ?
C008 C00B 1.349(4) . ?
C008 C00C 1.439(3) . ?
C009 C00G 1.394(3) . ?
C009 C00Q 1.407(4) . ?
C00A C00E 1.409(4) . ?
C00A C00F 1.484(4) . ?
C00A C00S 1.483(4) . ?
C00B C00G 1.476(3) 3_666 ?
C00B C00K 1.480(3) 3_666 ?
C00C C00C 1.447(5) 3_666 ?
C00C C00L 1.385(4) . ?
C00D C00E 1.455(3) . ?
C00D C00J 1.419(3) . ?
C00D C00K 1.413(4) . ?
C00E C00P 1.468(4) . ?
C00F C00H 1.407(4) . ?
C00F C00N 1.409(4) . ?
C00G C00J 1.369(4) . ?
C00H C00Y 1.391(4) . ?
C00H C00Z 1.510(4) . ?
C00I H00I 0.9500 . ?
C00I C00Q 1.414(4) . ?
C00I C00S 1.393(4) . ?
C00J C00S 1.384(4) . ?
C00K C00L 1.410(3) . ?
C00L H00L 0.9500 . ?
C00M H00M 0.9500 . ?
C00M C00O 1.396(4) . ?
C00M C00T 1.384(4) . ?
C00N C00V 1.399(4) . ?
C00N C010 1.509(4) . ?
C00O C00R 1.528(4) . ?
C00O C00U 1.393(4) . ?
C00P C00T 1.403(4) . ?
C00P C00X 1.399(4) . ?
C00Q H00Q 0.9500 . ?
C00R C012 1.530(4) . ?
C00R C014 1.539(4) . ?
C00R C015 1.526(4) . ?
C00T H00T 0.9500 . ?
C00U H00U 0.9500 . ?
C00U C00X 1.385(4) . ?
C00V H00V 0.9500 . ?
C00V C00W 1.390(4) . ?
C00W C00Y 1.399(4) . ?
C00W C013 1.513(4) . ?
C00X H00X 0.9500 . ?
C00Y H00Y 0.9500 . ?
C00Z H00A 0.9800 . ?
C00Z H00B 0.9800 . ?
C00Z H00C 0.9800 . ?
C010 H01A 0.9800 . ?
C010 H01B 0.9800 . ?
C010 H01C 0.9800 . ?
C011 H01D 0.9800 . ?
C011 H01E 0.9800 . ?
C011 H01F 0.9800 . ?
C012 H01G 0.9800 . ?
C012 H01H 0.9800 . ?
C012 H01I 0.9800 . ?
C013 H01J 0.9800 . ?
C013 H01K 0.9800 . ?
C013 H01L 0.9800 . ?
C014 H01M 0.9800 . ?
C014 H01N 0.9800 . ?
C014 H01O 0.9800 . ?
C015 H01P 0.9800 . ?
C015 H01Q 0.9800 . ?
C015 H01R 0.9800 . ?
C016 H016 1.0000 . ?
C017 H017 1.0000 . ?

loop_
_geom_torsion_atom_site_label_1
_geom_torsion_atom_site_label_2
_geom_torsion_atom_site_label_3
_geom_torsion_atom_site_label_4
_geom_torsion
_geom_torsion_site_symmetry_1
_geom_torsion_site_symmetry_2
_geom_torsion_site_symmetry_3
_geom_torsion_site_symmetry_4
_geom_torsion_publ_flag
O007 C009 C00G C00B -0.2(5) . . . 3_666 ?
O007 C009 C00G C00J -179.1(2) . . . . ?
O007 C009 C00Q C00I 178.8(2) . . . . ?
C008 C00C C00L C00K 179.4(2) . . . . ?
C009 C00G C00J C00D -179.6(2) . . . . ?
C009 C00G C00J C00S 0.6(5) . . . . ?
C00A C00E C00P C00T -144.6(3) . . . . ?
C00A C00E C00P C00X 36.6(4) . . . . ?
C00A C00F C00H C00Y 178.9(2) . . . . ?
C00A C00F C00H C00Z -0.9(4) . . . . ?
C00A C00F C00N C00V -179.4(2) . . . . ?
C00A C00F C00N C010 2.2(4) . . . . ?
C00B C008 C00C C00C -0.2(5) . . . 3_666 ?
C00B C008 C00C C00L -179.2(3) . . . . ?
C00B C00G C00J C00D 1.1(3) 3_666 . . . ?
C00B C00G C00J C00S -178.8(3) 3_666 . . . ?
C00B C00K C00L C00C 1.0(4) 3_666 . . . ?
C00C C008 C00B C00G 178.6(3) . . . 3_666 ?
C00C C008 C00B C00K -1.2(4) . . . 3_666 ?
C00C C00C C00L C00K 0.3(5) 3_666 . . . ?
C00D C00E C00P C00T 33.2(4) . . . . ?
C00D C00E C00P C00X -145.7(3) . . . . ?
C00D C00J C00S C00A 0.9(3) . . . . ?
C00D C00J C00S C00I -179.4(2) . . . . ?
C00D C00K C00L C00C -180.0(3) . . . . ?
C00E C00A C00F C00H 70.8(4) . . . . ?
C00E C00A C00F C00N -110.5(3) . . . . ?
C00E C00A C00S C00I -179.4(4) . . . . ?
C00E C00A C00S C00J 0.2(3) . . . . ?
C00E C00D C00J C00G 178.6(2) . . . . ?
C00E C00D C00J C00S -1.6(3) . . . . ?
C00E C00D C00K C00B -179.0(4) . . . 3_666 ?
C00E C00D C00K C00L 1.9(7) . . . . ?
C00E C00P C00T C00M -179.0(2) . . . . ?
C00E C00P C00X C00U 178.7(3) . . . . ?
C00F C00A C00E C00D 179.5(3) . . . . ?
C00F C00A C00E C00P -2.4(5) . . . . ?
C00F C00A C00S C00I 0.0(6) . . . . ?
C00F C00A C00S C00J 179.6(3) . . . . ?
C00F C00H C00Y C00W 0.4(4) . . . . ?
C00F C00N C00V C00W 0.7(4) . . . . ?
C00G C009 C00Q C00I 1.1(4) . . . . ?
C00G C00J C00S C00A -179.3(3) . . . . ?
C00G C00J C00S C00I 0.4(5) . . . . ?
C00H C00F C00N C00V -0.7(4) . . . . ?
C00H C00F C00N C010 -179.1(2) . . . . ?
C00J C00D C00E C00A 1.6(3) . . . . ?
C00J C00D C00E C00P -176.6(3) . . . . ?
C00J C00D C00K C00B 1.8(3) . . . 3_666 ?
C00J C00D C00K C00L -177.4(3) . . . . ?
C00K C00D C00E C00A -177.6(4) . . . . ?
C00K C00D C00E C00P 4.2(7) . . . . ?
C00K C00D C00J C00G -1.8(3) . . . . ?
C00K C00D C00J C00S 178.0(2) . . . . ?
C00M C00O C00R C012 18.2(4) . . . . ?
C00M C00O C00R C014 137.8(3) . . . . ?
C00M C00O C00R C015 -101.9(3) . . . . ?
C00M C00O C00U C00X 0.0(4) . . . . ?
C00N C00F C00H C00Y 0.2(4) . . . . ?
C00N C00F C00H C00Z -179.6(2) . . . . ?
C00N C00V C00W C00Y -0.2(4) . . . . ?
C00N C00V C00W C013 179.5(3) . . . . ?
C00O C00M C00T C00P 0.4(4) . . . . ?
C00O C00U C00X C00P 0.2(5) . . . . ?
C00Q C009 C00G C00B 177.7(3) . . . 3_666 ?
C00Q C009 C00G C00J -1.3(4) . . . . ?
C00Q C00I C00S C00A 178.9(3) . . . . ?
C00Q C00I C00S C00J -0.6(4) . . . . ?
C00R C00O C00U C00X -178.3(3) . . . . ?
C00S C00A C00E C00D -1.1(3) . . . . ?
C00S C00A C00E C00P 177.0(3) . . . . ?
C00S C00A C00F C00H -108.5(3) . . . . ?
C00S C00A C00F C00N 70.2(3) . . . . ?
C00S C00I C00Q C009 -0.1(4) . . . . ?
C00T C00M C00O C00R 178.0(2) . . . . ?
C00T C00M C00O C00U -0.3(4) . . . . ?
C00T C00P C00X C00U -0.2(4) . . . . ?
C00U C00O C00R C012 -163.6(3) . . . . ?
C00U C00O C00R C014 -44.0(4) . . . . ?
C00U C00O C00R C015 76.4(3) . . . . ?
C00V C00W C00Y C00H -0.4(4) . . . . ?
C00X C00P C00T C00M -0.1(4) . . . . ?
C00Z C00H C00Y C00W -179.8(3) . . . . ?
C010 C00N C00V C00W 179.1(3) . . . . ?
C011 O007 C009 C00G -159.6(2) . . . . ?
C011 O007 C009 C00Q 22.7(4) . . . . ?
C013 C00W C00Y C00H 179.9(3) . . . . ?
